data_7057256
loop_
_publ_author_name
'Chen, Wu-Hua'
'Lai, Yu-Zhen'
'Hu, Zhi-Biao'
'Liu, Jin-Xian'
'Guo, Xiang-Guang'
'Yuan, Qiu-Lan'
'Zhao, Jin-Hua'
'Mi, Jin-Xiao'
'Luo, Jiang-Shui'

_publ_section_title
;
 A new redox-based and stepwise synthetic strategy lead to an
 unprecedented mixed-valence Keggin-type tungstovanadophosphate (WVI/VIV)
 bi-capped by vanadium(VIII)-complexes
;
_journal_issue 11
_journal_name_full 'New Journal of Chemistry'
_journal_page_first 8738
_journal_paper_doi 10.1039/C8NJ00714D
_journal_volume 42
_journal_year 2018
_chemical_formula_moiety 'C16 H48 N12 Na O80 P2 V12 W16, 2(O), 4(C4 H16 N3)'
_chemical_formula_sum 'C32 H116 N24 Na O82 P2 V12 W16'
_chemical_formula_weight 5787.29
_space_group_crystal_system monoclinic
_space_group_IT_number 15
_space_group_name_Hall '-C 2yc'
_space_group_name_H-M_alt 'C 1 2/c 1'
_symmetry_space_group_name_Hall '-C 2yc'
_symmetry_space_group_name_H-M 'C 1 2/c 1'
_atom_sites_solution_hydrogens geom
_atom_sites_solution_primary direct
_audit_creation_date 2017-05-14
_audit_creation_method
;
Olex2 1.2
(compiled 2017.03.28 svn.r3405 for OlexSys, GUI svn.r5337)
;
_audit_update_record
;
2017-10-18 deposited with the CCDC.
2018-04-06 downloaded from the CCDC.
;
_cell_angle_alpha 90
_cell_angle_beta 94.728(2)
_cell_angle_gamma 90
_cell_formula_units_Z 4
_cell_length_a 21.8135(5)
_cell_length_b 13.0499(3)
_cell_length_c 37.5978(7)
_cell_measurement_reflns_used 9372
_cell_measurement_temperature 293(2)
_cell_measurement_theta_max 25.0
_cell_measurement_theta_min 3.2
_cell_volume 10666.3(4)
_computing_molecular_graphics 'Olex2 (Dolomanov et al., 2009)'
_computing_publication_material 'Olex2 (Dolomanov et al., 2009)'
_computing_structure_refinement 'ShelXL (Sheldrick, 2015)'
_computing_structure_solution 'SIR2004 (Burla et al., 2007)'
_diffrn_ambient_temperature 293(2)
_diffrn_measured_fraction_theta_full 0.998
_diffrn_measured_fraction_theta_max 0.998
_diffrn_measurement_device_type 'Rigaku R-axis Spider'
_diffrn_measurement_method '\w oscillation'
_diffrn_radiation_type MoK\a
_diffrn_radiation_wavelength 0.71073
_diffrn_reflns_av_R_equivalents 0.0504
_diffrn_reflns_av_unetI/netI 0.0698
_diffrn_reflns_Laue_measured_fraction_full 0.998
_diffrn_reflns_Laue_measured_fraction_max 0.998
_diffrn_reflns_limit_h_max 25
_diffrn_reflns_limit_h_min -20
_diffrn_reflns_limit_k_max 15
_diffrn_reflns_limit_k_min -11
_diffrn_reflns_limit_l_max 40
_diffrn_reflns_limit_l_min -44
_diffrn_reflns_number 25850
_diffrn_reflns_point_group_measured_fraction_full 0.998
_diffrn_reflns_point_group_measured_fraction_max 0.998
_diffrn_reflns_theta_full 24.998
_diffrn_reflns_theta_max 24.998
_diffrn_reflns_theta_min 3.222
_exptl_absorpt_coefficient_mu 18.320
_exptl_absorpt_correction_type multi-scan
_exptl_crystal_colour black
_exptl_crystal_density_diffrn 3.604
_exptl_crystal_description block
_exptl_crystal_F_000 10532
_exptl_crystal_size_max 0.18
_exptl_crystal_size_mid 0.16
_exptl_crystal_size_min 0.13
_exptl_transmission_factor_max 0.092
_exptl_transmission_factor_min 0.026
_refine_diff_density_max 1.999
_refine_diff_density_min -2.515
_refine_diff_density_rms 0.316
_refine_ls_extinction_method none
_refine_ls_goodness_of_fit_ref 1.127
_refine_ls_hydrogen_treatment constr
_refine_ls_matrix_type full
_refine_ls_number_parameters 718
_refine_ls_number_reflns 9372
_refine_ls_number_restraints 0
_refine_ls_restrained_S_all 1.127
_refine_ls_R_factor_all 0.0631
_refine_ls_R_factor_gt 0.0467
_refine_ls_shift/su_max 0.002
_refine_ls_shift/su_mean 0.000
_refine_ls_structure_factor_coef Fsqd
_refine_ls_weighting_details 'w=1/[\s^2^(Fo^2^)+(0.0082P)^2^+55.1826P] where P=(Fo^2^+2Fc^2^)/3'
_refine_ls_weighting_scheme calc
_refine_ls_wR_factor_gt 0.0691
_refine_ls_wR_factor_ref 0.0733
_reflns_Friedel_coverage 0.000
_reflns_number_gt 7667
_reflns_number_total 9372
_reflns_threshold_expression 'I > 2\s(I)'
_cod_data_source_file c8nj00714d2.cif
_cod_data_source_block 1
_cod_depositor_comments 'Adding full bibliography for 7057256.cif.'
_cod_database_code 7057256
_shelx_shelxl_version_number 2014/7
_shelx_space_group_comment
;
The symmetry employed for this shelxl refinement is uniquely defined
by the following loop, which should always be used as a source of
symmetry information in preference to the above space-group names.
They are only intended as comments.
;
_olex2_refinement_description
;
1. Fixed Uiso
 At 1.2 times of:
  All C(H,H) groups, All N(H) groups, All N(H,H) groups, All N(H,H,H) groups
2.a Ternary CH refined with riding coordinates:
 N2(H2), N5(H5)
2.b Secondary CH2 refined with riding coordinates:
 C1(H1A,H1B), C2(H2A,H2B), C3(H3A,H3B), N1(H1C,H1D), N3(H3C,H3D), C5(H5A,H5B),
 C6(H6A,H6B), C7(H7A,H7B), C8(H8A,H8B), N4(H4A,H4B), N6(H6C,H6D), C9(H9A,H9B),
 C10(H10A,H10B), C11(H11A,H11B), C12(H12A,H12B), N8(H8C,H8D), C13(H13A,H13B),
 C14(H14A,H14B), N10(H10C,H10D), C15(H15A,H15B), C16(H16A,H16B)
2.c Idealised Me refined as rotating group:
 N7(H7C,H7D,H7E), N9(H9C,H9D,H9E), N11(H11C,H11D,H11E), N12(H12C,H12D,H12E)
;
_olex2_submission_special_instructions 'No special instructions were received'

loop_
_space_group_symop_operation_xyz
'x, y, z'
'-x, y, -z+1/2'
'x+1/2, y+1/2, z'
'-x+1/2, y+1/2, -z+1/2'
'-x, -y, -z'
'x, -y, z-1/2'
'-x+1/2, -y+1/2, -z'
'x+1/2, -y+1/2, z-1/2'

loop_
_atom_site_label
_atom_site_type_symbol
_atom_site_fract_x
_atom_site_fract_y
_atom_site_fract_z
_atom_site_U_iso_or_equiv
_atom_site_adp_type
_atom_site_occupancy
_atom_site_site_symmetry_order
_atom_site_calc_flag
_atom_site_refinement_flags_posn
_atom_site_refinement_flags_adp
_atom_site_refinement_flags_occupancy
W1 W 0.74493(2) 0.15205(4) 0.66809(2) 0.01166(13) Uani 1 1 d . . .
W2 W 0.75777(2) 0.42250(4) 0.65825(2) 0.01222(13) Uani 1 1 d . . .
W3 W 0.59144(2) 0.18737(4) 0.70784(2) 0.01028(12) Uani 1 1 d . . .
W4 W 0.60427(2) 0.45803(4) 0.69837(2) 0.00989(12) Uani 1 1 d . . .
W5 W 0.50526(2) 0.44575(4) 0.58003(2) 0.00902(12) Uani 1 1 d . . .
W6 W 0.49212(2) 0.15440(4) 0.58958(2) 0.00868(12) Uani 1 1 d . . .
W7 W 0.64631(2) 0.41357(4) 0.54255(2) 0.00976(12) Uani 1 1 d . . .
W8 W 0.63434(2) 0.12014(4) 0.55228(2) 0.00986(12) Uani 1 1 d . . .
V1 V 0.47792(9) 0.32781(16) 0.66490(5) 0.0090(5) Uani 1 1 d . . .
V2 V 0.76979(10) 0.26313(17) 0.59040(5) 0.0124(5) Uani 1 1 d . . .
V3 V 0.60656(10) 0.01597(16) 0.63180(5) 0.0099(5) Uani 1 1 d . . .
V4 V 0.63224(10) 0.57238(16) 0.61207(5) 0.0114(5) Uani 1 1 d . . .
V5 V 0.71669(10) 0.31263(18) 0.73005(5) 0.0135(5) Uani 1 1 d . . .
V6 V 0.52681(9) 0.27597(16) 0.51948(5) 0.0093(5) Uani 1 1 d . . .
P1 P 0.62159(15) 0.2941(2) 0.62464(8) 0.0073(7) Uani 1 1 d . . .
O1 O 0.8258(4) 0.2484(7) 0.5658(2) 0.026(2) Uani 1 1 d . . .
O2 O 0.7129(4) 0.1607(6) 0.56840(19) 0.013(2) Uani 1 1 d . . .
O3 O 0.7196(3) 0.3631(6) 0.56249(19) 0.013(2) Uani 1 1 d . . .
O4 O 0.6444(4) 0.6920(7) 0.61452(19) 0.020(2) Uani 1 1 d . . .
O5 O 0.6539(4) 0.5392(7) 0.56385(19) 0.016(2) Uani 1 1 d . . .
O6 O 0.6472(4) 0.0647(7) 0.5116(2) 0.021(2) Uani 1 1 d . . .
O7 O 0.6646(4) 0.4382(6) 0.49962(19) 0.016(2) Uani 1 1 d . . .
O8 O 0.6193(4) 0.2658(6) 0.53571(18) 0.0091(18) Uiso 1 1 d . . .
O9 O 0.5541(4) 0.4242(6) 0.53557(18) 0.012(2) Uani 1 1 d . . .
O10 O 0.5427(4) 0.1359(6) 0.54643(18) 0.0099(19) Uani 1 1 d . . .
O11 O 0.5470(4) 0.5646(6) 0.58973(19) 0.014(2) Uiso 1 1 d . . .
O12 O 0.4372(4) 0.4934(6) 0.55859(19) 0.014(2) Uani 1 1 d . . .
O13 O 0.4231(4) 0.1112(7) 0.5684(2) 0.018(2) Uani 1 1 d . . .
O14 O 0.4839(4) 0.4174(6) 0.62416(18) 0.0101(19) Uani 1 1 d . . .
O15 O 0.4706(4) 0.2150(6) 0.63084(19) 0.014(2) Uani 1 1 d . . .
O16 O 0.5234(4) 0.0364(6) 0.61004(19) 0.014(2) Uani 1 1 d . . .
O17 O 0.4090(4) 0.3450(7) 0.6753(2) 0.017(2) Uani 1 1 d . . .
O18 O 0.5198(3) 0.4332(6) 0.69685(18) 0.0103(19) Uani 1 1 d . . .
O19 O 0.5118(3) 0.2317(6) 0.70305(18) 0.0081(18) Uiso 1 1 d . . .
O20 O 0.5835(4) 0.0890(6) 0.67449(18) 0.014(2) Uani 1 1 d . . .
O21 O 0.5918(4) 0.1222(6) 0.74791(19) 0.017(2) Uani 1 1 d . . .
O22 O 0.6179(4) 0.3268(6) 0.72753(18) 0.014(2) Uani 1 1 d . . .
O23 O 0.6130(4) 0.5432(7) 0.73307(19) 0.019(2) Uani 1 1 d . . .
O24 O 0.6826(4) 0.1882(6) 0.70293(19) 0.0115(19) Uiso 1 1 d . . .
O25 O 0.6919(4) 0.4228(6) 0.69343(18) 0.012(2) Uani 1 1 d . . .
O26 O 0.6902(4) 0.0611(6) 0.64790(18) 0.013(2) Uani 1 1 d . . .
O27 O 0.7936(4) 0.0762(7) 0.69573(19) 0.018(2) Uani 1 1 d . . .
O28 O 0.7727(4) 0.2919(7) 0.68805(18) 0.015(2) Uani 1 1 d . . .
O29 O 0.8123(4) 0.5015(7) 0.68139(19) 0.020(2) Uani 1 1 d . . .
O30 O 0.7913(4) 0.1695(6) 0.63013(18) 0.014(2) Uani 1 1 d . . .
O31 O 0.6913(4) 0.2869(6) 0.63275(19) 0.0104(19) Uani 1 1 d . . .
O32 O 0.7106(4) 0.5122(6) 0.63159(19) 0.012(2) Uani 1 1 d . . .
O33 O 0.8013(4) 0.3727(7) 0.62330(19) 0.016(2) Uani 1 1 d . . .
O34 O 0.6294(4) 0.0128(6) 0.5817(2) 0.016(2) Uani 1 1 d . . .
O35 O 0.6056(3) 0.3860(6) 0.59956(17) 0.0063(18) Uani 1 1 d . . .
O36 O 0.5893(4) 0.3100(6) 0.65918(18) 0.0089(19) Uani 1 1 d . . .
O37 O 0.6046(4) 0.5353(6) 0.65892(19) 0.014(2) Uani 1 1 d . . .
O38 O 0.6058(4) -0.1001(6) 0.64435(19) 0.017(2) Uani 1 1 d . . .
O39 O 0.5979(3) 0.1950(6) 0.60648(18) 0.0086(18) Uiso 1 1 d . . .
O40 O 0.4932(3) 0.2954(6) 0.56789(18) 0.0078(18) Uiso 1 1 d . . .
OW1 O 1.0000 0.2180(11) 0.7500 0.033(4) Uani 1 2 d S T P
OW2 O 0.7500 0.2500 0.5000 0.041(4) Uani 1 2 d S T P
Na1 Na 0.5000 0.3444(6) 0.7500 0.037(2) Uani 1 2 d S T P
C1 C 0.8286(7) 0.4095(12) 0.7736(4) 0.033(4) Uani 1 1 d . . .
H1A H 0.8236 0.4014 0.7989 0.040 Uiso 1 1 calc R . .
H1B H 0.8593 0.4620 0.7708 0.040 Uiso 1 1 calc R . .
C2 C 0.8489(7) 0.3071(11) 0.7576(3) 0.029(4) Uiso 1 1 d . . .
H2A H 0.8599 0.3178 0.7334 0.035 Uiso 1 1 calc R . .
H2B H 0.8846 0.2803 0.7717 0.035 Uiso 1 1 calc R . .
C3 C 0.7875(7) 0.1929(11) 0.7938(3) 0.029(4) Uani 1 1 d . . .
H3A H 0.7775 0.1206 0.7916 0.034 Uiso 1 1 calc R . .
H3B H 0.8253 0.1991 0.8091 0.034 Uiso 1 1 calc R . .
C4 C 0.7390(8) 0.2444(13) 0.8103(4) 0.043(4) Uiso 1 1 d . . .
N1 N 0.7692(6) 0.4394(9) 0.7543(3) 0.041(4) Uani 1 1 d . . .
H1C H 0.7767 0.4841 0.7374 0.049 Uiso 1 1 calc R . .
H1D H 0.7464 0.4709 0.7696 0.049 Uiso 1 1 calc R . .
N2 N 0.7977(5) 0.2344(8) 0.7577(2) 0.016(2) Uiso 1 1 d . . .
H2 H 0.8078 0.1761 0.7428 0.019 Uiso 1 1 calc R . .
N3 N 0.6926(6) 0.2669(11) 0.7835(3) 0.056(4) Uiso 1 1 d . . .
H3C H 0.6698 0.3169 0.7916 0.067 Uiso 1 1 calc R . .
H3D H 0.6686 0.2119 0.7808 0.067 Uiso 1 1 calc R . .
C5 C 0.3915(6) 0.2906(10) 0.4979(3) 0.021(3) Uani 1 1 d . . .
H5A H 0.3547 0.3244 0.4875 0.025 Uiso 1 1 calc R . .
H5B H 0.3852 0.2718 0.5223 0.025 Uiso 1 1 calc R . .
C6 C 0.4053(6) 0.1984(10) 0.4768(3) 0.024(3) Uani 1 1 d . . .
H6A H 0.3748 0.1456 0.4798 0.028 Uiso 1 1 calc R . .
H6B H 0.4044 0.2156 0.4517 0.028 Uiso 1 1 calc R . .
C7 C 0.5025(6) 0.1212(10) 0.4608(3) 0.022(3) Uani 1 1 d . . .
H7A H 0.4760 0.0795 0.4446 0.027 Uiso 1 1 calc R . .
H7B H 0.5363 0.0787 0.4707 0.027 Uiso 1 1 calc R . .
C8 C 0.5272(7) 0.2102(11) 0.4409(3) 0.025(4) Uani 1 1 d . . .
H8A H 0.5553 0.1858 0.4241 0.030 Uiso 1 1 calc R . .
H8B H 0.4936 0.2460 0.4277 0.030 Uiso 1 1 calc R . .
N4 N 0.4451(4) 0.3579(8) 0.4969(2) 0.013(2) Uani 1 1 d . . .
H4A H 0.4396 0.4146 0.5094 0.016 Uiso 1 1 calc R . .
H4B H 0.4499 0.3760 0.4744 0.016 Uiso 1 1 calc R . .
N5 N 0.4674(5) 0.1606(8) 0.4898(2) 0.013(2) Uani 1 1 d . . .
H5 H 0.4616 0.1035 0.5061 0.016 Uiso 1 1 calc R . .
N6 N 0.5596(5) 0.2803(8) 0.4670(2) 0.014(3) Uani 1 1 d . . .
H6C H 0.5558 0.3440 0.4586 0.017 Uiso 1 1 calc R . .
H6D H 0.5994 0.2646 0.4688 0.017 Uiso 1 1 calc R . .
C9 C 0.9671(6) 0.4598(11) 0.6944(3) 0.022(3) Uani 1 1 d . . .
H9A H 0.9515 0.4383 0.7167 0.027 Uiso 1 1 calc R . .
H9B H 1.0109 0.4721 0.6990 0.027 Uiso 1 1 calc R . .
C10 C 0.9573(7) 0.3743(10) 0.6676(3) 0.027(4) Uani 1 1 d . . .
H10A H 0.9146 0.3526 0.6661 0.032 Uiso 1 1 calc R . .
H10B H 0.9667 0.3984 0.6442 0.032 Uiso 1 1 calc R . .
C11 C 0.9859(7) 0.1974(11) 0.6562(3) 0.033(4) Uani 1 1 d . . .
H11A H 1.0202 0.1506 0.6608 0.040 Uiso 1 1 calc R . .
H11B H 0.9843 0.2171 0.6313 0.040 Uiso 1 1 calc R . .
C12 C 0.9265(7) 0.1425(12) 0.6632(3) 0.035(4) Uani 1 1 d . . .
H12A H 0.8932 0.1918 0.6625 0.042 Uiso 1 1 calc R . .
H12B H 0.9168 0.0926 0.6444 0.042 Uiso 1 1 calc R . .
N7 N 0.9365(5) 0.5565(9) 0.6826(3) 0.023(3) Uani 1 1 d . . .
H7C H 0.9570 0.5852 0.6657 0.028 Uiso 1 1 calc GR . .
H7D H 0.9360 0.5991 0.7011 0.028 Uiso 1 1 calc GR . .
H7E H 0.8981 0.5434 0.6740 0.028 Uiso 1 1 calc GR . .
N8 N 0.9968(5) 0.2887(9) 0.6784(3) 0.026(3) Uani 1 1 d . . .
H8C H 0.9912 0.2727 0.7009 0.031 Uiso 1 1 calc R . .
H8D H 1.0358 0.3080 0.6776 0.031 Uiso 1 1 calc R . .
N9 N 0.9315(5) 0.0894(9) 0.6985(3) 0.027(3) Uani 1 1 d . . .
H9C H 0.9577 0.0372 0.6979 0.032 Uiso 1 1 calc GR . .
H9D H 0.8947 0.0659 0.7032 0.032 Uiso 1 1 calc GR . .
H9E H 0.9452 0.1333 0.7155 0.032 Uiso 1 1 calc GR . .
C13 C 0.7397(10) 0.6421(14) 0.3970(5) 0.071(7) Uani 1 1 d . . .
H13A H 0.7763 0.5999 0.3965 0.086 Uiso 1 1 calc R . .
H13B H 0.7347 0.6798 0.3747 0.086 Uiso 1 1 calc R . .
C14 C 0.6843(8) 0.5732(13) 0.3998(4) 0.050(5) Uani 1 1 d . . .
H14A H 0.6479 0.6150 0.4016 0.060 Uiso 1 1 calc R . .
H14B H 0.6779 0.5318 0.3783 0.060 Uiso 1 1 calc R . .
N10 N 0.7483(7) 0.7135(12) 0.4261(4) 0.067(5) Uani 1 1 d . . .
H10C H 0.7881 0.7286 0.4297 0.081 Uiso 1 1 calc R . .
H10D H 0.7370 0.6836 0.4458 0.081 Uiso 1 1 calc R . .
N11 N 0.6932(6) 0.5054(11) 0.4313(3) 0.058(5) Uani 1 1 d . . .
H11C H 0.7228 0.4602 0.4280 0.069 Uiso 1 1 calc GR . .
H11D H 0.6584 0.4723 0.4343 0.069 Uiso 1 1 calc GR . .
H11E H 0.7040 0.5429 0.4506 0.069 Uiso 1 1 calc GR . .
C15 C 0.2827(7) 0.1279(13) 0.5469(4) 0.042(4) Uani 1 1 d . . .
H15A H 0.3038 0.1625 0.5286 0.050 Uiso 1 1 calc R . .
H15B H 0.2398 0.1196 0.5382 0.050 Uiso 1 1 calc R . .
C16 C 0.2868(8) 0.1907(14) 0.5799(4) 0.047(5) Uani 1 1 d . . .
H16A H 0.2706 0.1523 0.5991 0.057 Uiso 1 1 calc R . .
H16B H 0.3296 0.2066 0.5869 0.057 Uiso 1 1 calc R . .
N12 N 0.3113(5) 0.0244(9) 0.5544(3) 0.036(3) Uani 1 1 d . . .
H12C H 0.3113 -0.0109 0.5341 0.043 Uiso 1 1 calc GR . .
H12D H 0.2897 -0.0096 0.5696 0.043 Uiso 1 1 calc GR . .
H12E H 0.3498 0.0322 0.5638 0.043 Uiso 1 1 calc GR . .

loop_
_atom_site_aniso_label
_atom_site_aniso_U_11
_atom_site_aniso_U_22
_atom_site_aniso_U_33
_atom_site_aniso_U_23
_atom_site_aniso_U_13
_atom_site_aniso_U_12
W1 0.0099(3) 0.0150(3) 0.0102(2) -0.0004(2) 0.0009(2) 0.0037(3)
W2 0.0086(3) 0.0157(3) 0.0125(2) -0.0018(2) 0.0016(2) -0.0014(3)
W3 0.0108(3) 0.0119(3) 0.0086(2) 0.0009(2) 0.0037(2) 0.0013(2)
W4 0.0098(3) 0.0106(3) 0.0094(2) -0.0015(2) 0.0019(2) 0.0007(2)
W5 0.0094(3) 0.0078(3) 0.0100(2) 0.0011(2) 0.0022(2) 0.0013(2)
W6 0.0092(3) 0.0085(3) 0.0086(2) 0.0005(2) 0.0020(2) -0.0019(2)
W7 0.0089(3) 0.0100(3) 0.0107(2) 0.0013(2) 0.0023(2) -0.0015(2)
W8 0.0102(3) 0.0096(3) 0.0100(2) -0.0008(2) 0.0018(2) 0.0011(2)
V1 0.0108(12) 0.0079(12) 0.0087(10) -0.0012(8) 0.0028(9) -0.0002(10)
V2 0.0080(11) 0.0177(14) 0.0118(10) -0.0014(9) 0.0026(9) 0.0029(11)
V3 0.0118(12) 0.0064(12) 0.0117(10) -0.0004(9) 0.0023(9) 0.0014(10)
V4 0.0117(12) 0.0094(13) 0.0132(10) 0.0015(9) 0.0022(9) -0.0020(11)
V5 0.0119(12) 0.0203(14) 0.0078(10) -0.0021(9) -0.0015(9) 0.0040(11)
V6 0.0102(11) 0.0092(12) 0.0087(10) 0.0005(9) 0.0015(9) -0.0001(10)
P1 0.0105(17) 0.0043(18) 0.0072(14) 0.0003(12) 0.0011(13) 0.0025(15)
O1 0.026(6) 0.037(7) 0.017(5) -0.003(4) 0.017(4) -0.001(5)
O2 0.014(5) 0.009(5) 0.015(4) -0.002(4) 0.000(4) 0.003(4)
O3 0.002(4) 0.018(5) 0.019(4) 0.000(4) -0.002(4) 0.000(4)
O4 0.033(6) 0.015(5) 0.013(4) -0.004(4) 0.007(4) -0.010(5)
O5 0.015(5) 0.021(6) 0.011(4) 0.004(4) 0.001(4) -0.005(5)
O6 0.029(6) 0.019(6) 0.014(4) 0.003(4) 0.004(4) 0.007(5)
O7 0.013(5) 0.018(6) 0.016(4) -0.001(4) -0.003(4) -0.002(4)
O9 0.012(5) 0.014(5) 0.009(4) 0.002(4) 0.004(4) 0.002(4)
O10 0.014(5) 0.008(5) 0.008(4) -0.005(3) -0.001(4) -0.002(4)
O12 0.013(5) 0.017(5) 0.012(4) 0.004(4) 0.004(4) 0.005(4)
O13 0.014(5) 0.020(6) 0.021(4) 0.006(4) 0.008(4) 0.001(5)
O14 0.014(5) 0.009(5) 0.007(4) 0.001(3) 0.002(4) -0.004(4)
O15 0.014(5) 0.019(5) 0.009(4) 0.000(4) 0.007(4) -0.005(4)
O16 0.015(5) 0.007(5) 0.019(4) -0.001(4) 0.002(4) -0.003(4)
O17 0.009(5) 0.024(6) 0.019(4) 0.004(4) 0.005(4) 0.001(4)
O18 0.006(4) 0.016(5) 0.009(4) 0.005(4) 0.001(4) 0.006(4)
O20 0.021(5) 0.013(5) 0.011(4) -0.006(4) 0.008(4) -0.005(4)
O21 0.021(5) 0.016(5) 0.015(4) -0.003(4) 0.002(4) 0.006(5)
O22 0.022(5) 0.017(5) 0.004(4) 0.000(3) 0.006(4) 0.004(5)
O23 0.025(6) 0.020(6) 0.013(4) -0.005(4) 0.008(4) 0.001(5)
O25 0.016(5) 0.008(5) 0.012(4) 0.003(4) 0.006(4) -0.002(4)
O26 0.012(5) 0.016(5) 0.011(4) 0.000(4) -0.006(4) -0.003(4)
O27 0.013(5) 0.032(6) 0.010(4) -0.004(4) 0.002(4) 0.006(5)
O28 0.016(5) 0.024(6) 0.006(4) 0.004(4) 0.002(4) 0.006(5)
O29 0.012(5) 0.033(6) 0.013(4) -0.007(4) -0.003(4) -0.004(5)
O30 0.016(5) 0.017(5) 0.009(4) 0.001(4) 0.005(4) 0.007(4)
O31 0.008(5) 0.011(5) 0.012(4) -0.002(4) 0.002(4) 0.000(4)
O32 0.009(5) 0.015(5) 0.014(4) 0.003(4) 0.005(4) -0.004(4)
O33 0.008(5) 0.018(5) 0.021(4) -0.002(4) 0.005(4) -0.006(4)
O34 0.021(5) 0.007(5) 0.021(4) 0.000(4) 0.005(4) 0.002(4)
O35 0.009(4) 0.005(5) 0.005(4) -0.001(3) 0.000(3) -0.004(4)
O36 0.011(5) 0.006(5) 0.011(4) 0.000(3) 0.006(4) -0.001(4)
O37 0.012(5) 0.019(5) 0.012(4) 0.006(4) 0.003(4) -0.004(4)
O38 0.029(6) 0.005(5) 0.017(4) 0.002(4) -0.002(4) -0.002(5)
OW1 0.038(9) 0.033(10) 0.026(7) 0.000 -0.006(7) 0.000
OW2 0.030(9) 0.070(13) 0.020(7) -0.011(7) -0.011(7) 0.001(9)
Na1 0.072(7) 0.020(5) 0.024(4) 0.000 0.027(5) 0.000
C1 0.031(9) 0.033(10) 0.033(8) -0.002(7) -0.012(7) -0.014(8)
C3 0.035(9) 0.028(9) 0.019(7) 0.015(6) -0.015(7) -0.002(8)
N1 0.073(11) 0.022(8) 0.023(6) -0.006(6) -0.017(7) 0.008(8)
C5 0.017(8) 0.019(9) 0.027(7) 0.007(6) 0.000(6) -0.003(7)
C6 0.024(8) 0.009(8) 0.037(8) -0.002(6) -0.003(7) -0.012(7)
C7 0.027(9) 0.008(8) 0.032(8) -0.003(6) 0.000(7) 0.008(7)
C8 0.032(9) 0.032(10) 0.013(7) -0.013(6) 0.004(7) 0.003(8)
N4 0.011(6) 0.010(6) 0.019(5) -0.002(5) -0.002(5) 0.001(5)
N5 0.014(6) 0.011(6) 0.015(5) 0.007(4) -0.003(5) -0.004(5)
N6 0.018(6) 0.015(7) 0.010(5) 0.001(4) 0.004(5) -0.002(5)
C9 0.010(7) 0.033(10) 0.024(7) 0.009(7) -0.001(6) -0.006(7)
C10 0.028(9) 0.014(8) 0.038(8) 0.012(7) -0.001(7) 0.011(8)
C11 0.058(12) 0.030(10) 0.013(7) 0.006(7) 0.013(8) 0.017(9)
C12 0.043(10) 0.024(10) 0.034(8) 0.003(7) -0.016(8) 0.006(9)
N7 0.016(7) 0.031(8) 0.023(6) -0.010(5) 0.002(5) -0.008(6)
N8 0.015(6) 0.039(9) 0.025(6) 0.009(6) 0.010(5) -0.004(6)
N9 0.012(6) 0.026(8) 0.043(7) -0.004(6) 0.012(6) 0.003(6)
C13 0.11(2) 0.028(12) 0.080(14) 0.029(11) 0.057(15) 0.016(13)
C14 0.062(13) 0.044(12) 0.043(10) -0.005(9) 0.003(10) -0.016(11)
N10 0.042(10) 0.055(12) 0.110(14) 0.016(10) 0.037(10) 0.011(10)
N11 0.061(11) 0.056(11) 0.059(9) 0.024(8) 0.030(9) 0.012(9)
C15 0.011(8) 0.047(12) 0.067(11) 0.008(10) 0.005(8) -0.007(9)
C16 0.036(11) 0.058(13) 0.050(11) -0.010(10) 0.019(9) 0.010(10)
N12 0.023(7) 0.030(9) 0.055(8) 0.006(7) 0.005(7) -0.003(7)

loop_
_atom_type_symbol
_atom_type_description
_atom_type_scat_dispersion_real
_atom_type_scat_dispersion_imag
_atom_type_scat_source
C C 0.0033 0.0016 'International Tables Vol C Tables 4.2.6.8 and 6.1.1.4'
H H 0.0000 0.0000 'International Tables Vol C Tables 4.2.6.8 and 6.1.1.4'
N N 0.0061 0.0033 'International Tables Vol C Tables 4.2.6.8 and 6.1.1.4'
O O 0.0106 0.0060 'International Tables Vol C Tables 4.2.6.8 and 6.1.1.4'
P P 0.1023 0.0942 'International Tables Vol C Tables 4.2.6.8 and 6.1.1.4'
W W -0.8490 6.8722 'International Tables Vol C Tables 4.2.6.8 and 6.1.1.4'
V V 0.3005 0.5294 'International Tables Vol C Tables 4.2.6.8 and 6.1.1.4'
Na Na 0.0362 0.0249 'International Tables Vol C Tables 4.2.6.8 and 6.1.1.4'

loop_
_geom_angle_atom_site_label_1
_geom_angle_atom_site_label_2
_geom_angle_atom_site_label_3
_geom_angle
_geom_angle_site_symmetry_1
_geom_angle_site_symmetry_3
O24 W1 O28 75.5(3) . .
O24 W1 O31 82.3(3) . .
O26 W1 O24 88.2(3) . .
O26 W1 O28 155.0(3) . .
O26 W1 O30 98.2(3) . .
O26 W1 O31 88.5(3) . .
O27 W1 O24 99.0(3) . .
O27 W1 O26 103.1(4) . .
O27 W1 O28 98.1(4) . .
O27 W1 O30 100.8(3) . .
O27 W1 O31 168.3(4) . .
O28 W1 O31 70.8(3) . .
O30 W1 O24 157.2(3) . .
O30 W1 O28 90.5(3) . .
O30 W1 O31 76.0(3) . .
O25 W2 O28 74.6(3) . .
O25 W2 O31 80.1(3) . .
O28 W2 O31 70.9(3) . .
O29 W2 O25 99.4(3) . .
O29 W2 O28 98.5(4) . .
O29 W2 O31 169.2(4) . .
O29 W2 O32 103.1(4) . .
O29 W2 O33 101.4(4) . .
O32 W2 O25 87.7(3) . .
O32 W2 O28 154.0(3) . .
O32 W2 O31 87.6(3) . .
O33 W2 O25 156.6(4) . .
O33 W2 O28 91.7(3) . .
O33 W2 O31 77.5(3) . .
O33 W2 O32 98.0(3) . .
O19 W3 O22 89.5(3) . .
O19 W3 O24 158.2(3) . .
O19 W3 O36 76.0(3) . .
O19 W3 Na1 41.7(2) . .
O20 W3 O19 97.0(4) . .
O20 W3 O22 154.8(3) . .
O20 W3 O24 88.7(3) . .
O20 W3 O36 87.2(3) . .
O20 W3 Na1 138.0(3) . .
O21 W3 O19 100.3(3) . .
O21 W3 O20 104.5(4) . .
O21 W3 O22 98.2(3) . .
O21 W3 O24 98.5(4) . .
O21 W3 O36 168.2(3) . .
O21 W3 Na1 81.3(3) . .
O22 W3 O36 70.8(3) . .
O22 W3 Na1 56.0(2) . .
O24 W3 O22 77.0(3) . .
O24 W3 O36 83.4(3) . .
O24 W3 Na1 132.2(2) . .
O36 W3 Na1 88.75(19) . .
O18 W4 O22 88.3(3) . .
O18 W4 O25 155.5(3) . .
O18 W4 O36 76.2(3) . .
O18 W4 Na1 41.1(2) . .
O22 W4 O36 70.5(3) . .
O22 W4 Na1 53.9(2) . .
O23 W4 O18 100.6(4) . .
O23 W4 O22 97.6(3) . .
O23 W4 O25 100.0(4) . .
O23 W4 O36 167.6(3) . .
O23 W4 O37 104.9(4) . .
O23 W4 Na1 83.5(3) . .
O25 W4 O22 76.0(3) . .
O25 W4 O36 80.9(3) . .
O25 W4 Na1 129.6(2) . .
O36 W4 Na1 86.44(19) . .
O37 W4 O18 98.2(3) . .
O37 W4 O22 154.8(3) . .
O37 W4 O25 89.0(3) . .
O37 W4 O36 87.4(3) . .
O37 W4 Na1 139.1(3) . .
O9 W5 O35 71.6(3) . .
O11 W5 O9 89.8(3) . .
O11 W5 O35 77.6(3) . .
O11 W5 O40 157.4(3) . .
O12 W5 O9 98.6(3) . .
O12 W5 O11 100.5(4) . .
O12 W5 O14 103.0(3) . .
O12 W5 O35 169.9(3) . .
O12 W5 O40 98.7(4) . .
O14 W5 O9 154.8(3) . .
O14 W5 O11 98.8(3) . .
O14 W5 O35 87.1(3) . .
O14 W5 O40 88.3(3) . .
O40 W5 O9 75.7(3) . .
O40 W5 O35 81.4(3) . .
O10 W6 O39 70.6(3) . .
O13 W6 O10 95.9(3) . .
O13 W6 O15 104.8(3) . .
O13 W6 O16 101.4(4) . .
O13 W6 O39 165.9(3) . .
O13 W6 O40 98.6(4) . .
O15 W6 O10 155.6(3) . .
O15 W6 O39 89.3(3) . .
O15 W6 O40 87.8(3) . .
O16 W6 O10 91.6(3) . .
O16 W6 O15 96.9(3) . .
O16 W6 O39 76.0(3) . .
O16 W6 O40 157.5(3) . .
O40 W6 O10 76.2(3) . .
O40 W6 O39 82.1(3) . .
O3 W7 O8 86.8(3) . .
O3 W7 O9 155.2(3) . .
O3 W7 O35 87.5(3) . .
O5 W7 O3 95.7(4) . .
O5 W7 O8 157.6(3) . .
O5 W7 O9 92.8(3) . .
O5 W7 O35 76.8(3) . .
O7 W7 O3 100.9(4) . .
O7 W7 O5 102.9(4) . .
O7 W7 O8 98.4(3) . .
O7 W7 O9 99.8(3) . .
O7 W7 O35 171.6(3) . .
O8 W7 O35 81.2(3) . .
O9 W7 O8 76.8(3) . .
O9 W7 O35 71.9(3) . .
O2 W8 O8 87.4(3) . .
O2 W8 O10 153.7(3) . .
O2 W8 O39 88.2(3) . .
O6 W8 O2 101.3(4) . .
O6 W8 O8 98.9(3) . .
O6 W8 O10 100.3(4) . .
O6 W8 O34 103.9(4) . .
O6 W8 O39 170.4(3) . .
O8 W8 O39 80.0(3) . .
O10 W8 O8 74.6(3) . .
O10 W8 O39 70.2(3) . .
O34 W8 O2 97.0(4) . .
O34 W8 O8 155.4(3) . .
O34 W8 O10 92.2(3) . .
O34 W8 O39 76.0(3) . .
O14 V1 O15 86.7(3) . .
O14 V1 O18 90.2(3) . .
O14 V1 O19 154.1(3) . .
O14 V1 O36 81.8(3) . .
O14 V1 Na1 137.2(3) . .
O15 V1 O18 157.5(3) . .
O15 V1 O19 90.2(3) . .
O15 V1 O36 84.2(3) . .
O15 V1 Na1 134.8(3) . .
O17 V1 O14 103.6(4) . .
O17 V1 O15 103.9(4) . .
O17 V1 O18 98.5(4) . .
O17 V1 O19 102.2(4) . .
O17 V1 O36 170.4(4) . .
O17 V1 Na1 79.2(3) . .
O18 V1 O19 82.9(3) . .
O18 V1 O36 73.3(3) . .
O18 V1 Na1 47.8(2) . .
O19 V1 O36 72.3(3) . .
O19 V1 Na1 46.4(2) . .
O36 V1 Na1 91.46(17) . .
O1 V2 O2 99.3(4) . .
O1 V2 O3 101.0(4) . .
O1 V2 O30 102.6(4) . .
O1 V2 O31 174.7(4) . .
O1 V2 O33 101.9(4) . .
O2 V2 O31 84.7(3) . .
O2 V2 O33 158.9(3) . .
O3 V2 O2 85.5(3) . .
O3 V2 O30 156.4(3) . .
O3 V2 O31 82.8(3) . .
O3 V2 O33 90.2(4) . .
O30 V2 O2 90.0(3) . .
O30 V2 O31 73.7(3) . .
O30 V2 O33 85.7(3) . .
O33 V2 O31 74.2(3) . .
O16 V3 O20 89.1(3) . .
O16 V3 O26 153.9(4) . .
O16 V3 O34 84.4(3) . .
O20 V3 O34 152.1(4) . .
O26 V3 O20 84.1(3) . .
O26 V3 O34 89.9(3) . .
O38 V3 O16 102.9(4) . .
O38 V3 O20 102.1(4) . .
O38 V3 O26 103.1(4) . .
O38 V3 O34 105.7(4) . .
O4 V4 O5 102.7(4) . .
O4 V4 O11 102.8(4) . .
O4 V4 O32 103.6(4) . .
O4 V4 O37 104.6(4) . .
O5 V4 O11 83.4(3) . .
O5 V4 O32 89.3(3) . .
O5 V4 O37 152.7(4) . .
O32 V4 O11 153.5(4) . .
O32 V4 O37 83.6(3) . .
O37 V4 O11 91.2(3) . .
O22 V5 N1 116.4(4) . .
O22 V5 N2 144.4(3) . .
O22 V5 N3 75.6(4) . .
O24 V5 O22 73.9(3) . .
O24 V5 O25 99.2(3) . .
O24 V5 O28 74.3(3) . .
O24 V5 N1 169.1(4) . .
O24 V5 N2 96.4(4) . .
O24 V5 N3 97.8(4) . .
O25 V5 O22 72.6(3) . .
O25 V5 O28 73.7(3) . .
O25 V5 N1 81.2(4) . .
O25 V5 N2 142.9(4) . .
O25 V5 N3 137.8(4) . .
O28 V5 O22 128.4(3) . .
O28 V5 N1 95.5(4) . .
O28 V5 N2 78.6(3) . .
O28 V5 N3 148.5(4) . .
N1 V5 N2 77.4(4) . .
N1 V5 N3 88.8(5) . .
N3 V5 N2 71.9(4) . .
O8 V6 O9 74.2(3) . .
O8 V6 O10 71.5(3) . .
O8 V6 N4 153.0(4) . .
O8 V6 N5 128.3(3) . .
O8 V6 N6 83.3(3) . .
O9 V6 O10 129.1(3) . .
O9 V6 N4 82.2(3) . .
O9 V6 N5 155.2(4) . .
O9 V6 N6 97.6(3) . .
O10 V6 N4 135.0(3) . .
O10 V6 N5 73.7(3) . .
O10 V6 N6 114.2(3) . .
O40 V6 O8 99.1(3) . .
O40 V6 O9 75.0(3) . .
O40 V6 O10 74.6(3) . .
O40 V6 N4 86.8(3) . .
O40 V6 N5 107.2(3) . .
O40 V6 N6 171.1(4) . .
N4 V6 N5 73.4(4) . .
N6 V6 N4 87.3(4) . .
N6 V6 N5 77.4(4) . .
O31 P1 O35 109.8(5) . .
O31 P1 O36 110.8(4) . .
O31 P1 O39 109.3(5) . .
O36 P1 O35 108.3(4) . .
O39 P1 O35 109.4(4) . .
O39 P1 O36 109.2(4) . .
W8 O2 V2 150.7(5) . .
W7 O3 V2 153.1(5) . .
W7 O5 V4 125.7(4) . .
W7 O8 V6 104.1(3) . .
W8 O8 W7 144.9(4) . .
W8 O8 V6 106.4(4) . .
W5 O9 V6 101.8(3) . .
W7 O9 W5 118.6(4) . .
W7 O9 V6 103.3(4) . .
W6 O10 V6 101.6(3) . .
W8 O10 W6 121.5(4) . .
W8 O10 V6 105.4(3) . .
W5 O11 V4 124.5(4) . .
W5 O14 V1 153.1(5) . .
W6 O15 V1 150.2(4) . .
W6 O16 V3 126.5(4) . .
W4 O18 V1 122.7(4) . .
W4 O18 Na1 107.8(3) . .
V1 O18 Na1 93.7(3) . .
W3 O19 V1 124.2(4) . .
W3 O19 Na1 106.8(3) . .
V1 O19 Na1 95.2(3) . .
W3 O20 V3 154.3(5) . .
W3 O22 W4 122.1(4) . .
W3 O22 V5 101.1(3) . .
W3 O22 Na1 86.7(3) . .
W4 O22 V5 101.3(3) . .
W4 O22 Na1 89.8(3) . .
V5 O22 Na1 159.9(3) . .
W1 O24 V5 105.9(4) . .
W3 O24 W1 141.4(4) . .
W3 O24 V5 106.4(3) . .
W2 O25 V5 106.1(4) . .
W4 O25 W2 142.9(4) . .
W4 O25 V5 107.7(3) . .
W1 O26 V3 153.0(5) . .
W1 O28 W2 120.8(4) . .
W1 O28 V5 102.6(4) . .
W2 O28 V5 103.2(4) . .
W1 O30 V2 124.0(4) . .
W1 O31 V2 86.2(3) . .
W2 O31 W1 93.8(3) . .
W2 O31 V2 85.5(2) . .
P1 O31 W1 125.2(4) . .
P1 O31 W2 125.7(5) . .
P1 O31 V2 127.9(4) . .
W2 O32 V4 154.6(4) . .
W2 O33 V2 122.7(4) . .
W8 O34 V3 126.9(4) . .
W5 O35 W7 94.2(2) . .
P1 O35 W5 126.6(4) . .
P1 O35 W7 125.2(4) . .
W3 O36 W4 94.2(2) . .
W3 O36 V1 87.4(2) . .
W4 O36 V1 87.5(2) . .
P1 O36 W3 124.4(4) . .
P1 O36 W4 124.7(4) . .
P1 O36 V1 127.4(4) . .
W4 O37 V4 154.2(5) . .
W6 O39 W8 93.6(3) . .
P1 O39 W6 125.8(4) . .
P1 O39 W8 125.9(4) . .
W5 O40 V6 105.8(3) . .
W6 O40 W5 143.1(4) . .
W6 O40 V6 105.4(3) . .
W3 Na1 W3 104.5(2) 2_656 .
W3 Na1 W4 167.7(2) . 2_656
W3 Na1 W4 63.253(17) . .
W3 Na1 W4 63.254(17) 2_656 2_656
W3 Na1 W4 167.7(2) 2_656 .
W4 Na1 W4 129.0(2) 2_656 .
V1 Na1 W3 112.64(15) . 2_656
V1 Na1 W3 62.10(7) 2_656 2_656
V1 Na1 W3 62.10(7) . .
V1 Na1 W3 112.64(15) 2_656 .
V1 Na1 W4 61.20(5) . .
V1 Na1 W4 122.69(10) 2_656 .
V1 Na1 W4 61.20(5) 2_656 2_656
V1 Na1 W4 122.68(10) . 2_656
V1 Na1 V1 172.2(3) 2_656 .
O18 Na1 W3 75.16(19) 2_656 2_656
O18 Na1 W3 148.4(2) . 2_656
O18 Na1 W3 75.16(19) . .
O18 Na1 W3 148.4(2) 2_656 .
O18 Na1 W4 116.0(3) . 2_656
O18 Na1 W4 116.0(3) 2_656 .
O18 Na1 W4 31.07(19) . .
O18 Na1 W4 31.07(19) 2_656 2_656
O18 Na1 V1 148.1(3) . 2_656
O18 Na1 V1 38.5(2) . .
O18 Na1 V1 38.5(2) 2_656 2_656
O18 Na1 V1 148.1(3) 2_656 .
O18 Na1 O18 121.8(5) 2_656 .
O18 Na1 O22 122.1(3) 2_656 .
O18 Na1 O22 63.2(2) . .
O18 Na1 O22 122.1(3) . 2_656
O18 Na1 O22 63.2(2) 2_656 2_656
O19 Na1 W3 94.6(3) . 2_656
O19 Na1 W3 31.5(2) . .
O19 Na1 W3 94.6(3) 2_656 .
O19 Na1 W3 31.5(2) 2_656 2_656
O19 Na1 W4 74.06(18) 2_656 2_656
O19 Na1 W4 144.9(2) 2_656 .
O19 Na1 W4 144.9(2) . 2_656
O19 Na1 W4 74.06(18) . .
O19 Na1 V1 134.2(3) . 2_656
O19 Na1 V1 134.2(3) 2_656 .
O19 Na1 V1 38.44(19) . .
O19 Na1 V1 38.44(19) 2_656 2_656
O19 Na1 O18 169.5(4) 2_656 .
O19 Na1 O18 68.4(3) . .
O19 Na1 O18 169.5(4) . 2_656
O19 Na1 O18 68.4(3) 2_656 2_656
O19 Na1 O19 101.7(5) . 2_656
O19 Na1 O22 63.6(3) 2_656 2_656
O19 Na1 O22 109.9(3) . 2_656
O19 Na1 O22 63.6(3) . .
O19 Na1 O22 109.9(3) 2_656 .
O22 Na1 W3 37.25(18) . .
O22 Na1 W3 37.25(18) 2_656 2_656
O22 Na1 W3 134.0(3) 2_656 .
O22 Na1 W3 134.0(3) . 2_656
O22 Na1 W4 36.35(17) 2_656 2_656
O22 Na1 W4 151.2(3) . 2_656
O22 Na1 W4 151.2(3) 2_656 .
O22 Na1 W4 36.35(17) . .
O22 Na1 V1 103.36(16) . 2_656
O22 Na1 V1 75.98(16) 2_656 2_656
O22 Na1 V1 75.98(16) . .
O22 Na1 V1 103.36(16) 2_656 .
O22 Na1 O22 170.5(5) 2_656 .
H1A C1 H1B 108.5 . .
C2 C1 H1A 110.2 . .
C2 C1 H1B 110.2 . .
N1 C1 H1A 110.2 . .
N1 C1 H1B 110.2 . .
N1 C1 C2 107.7(11) . .
C1 C2 H2A 110.0 . .
C1 C2 H2B 110.0 . .
H2A C2 H2B 108.4 . .
N2 C2 C1 108.4(11) . .
N2 C2 H2A 110.0 . .
N2 C2 H2B 110.0 . .
H3A C3 H3B 107.8 . .
C4 C3 H3A 109.0 . .
C4 C3 H3B 109.0 . .
C4 C3 N2 113.1(12) . .
N2 C3 H3A 109.0 . .
N2 C3 H3B 109.0 . .
N3 C4 C3 107.6(13) . .
V5 N1 H1C 108.6 . .
V5 N1 H1D 108.6 . .
C1 N1 V5 114.5(9) . .
C1 N1 H1C 108.6 . .
C1 N1 H1D 108.6 . .
H1C N1 H1D 107.6 . .
V5 N2 H2 107.2 . .
C2 N2 V5 106.1(8) . .
C2 N2 C3 114.1(10) . .
C2 N2 H2 107.2 . .
C3 N2 V5 114.7(8) . .
C3 N2 H2 107.2 . .
V5 N3 H3C 107.3 . .
V5 N3 H3D 107.3 . .
C4 N3 V5 120.1(10) . .
C4 N3 H3C 107.3 . .
C4 N3 H3D 107.3 . .
H3C N3 H3D 106.9 . .
H5A C5 H5B 108.7 . .
C6 C5 H5A 110.6 . .
C6 C5 H5B 110.6 . .
N4 C5 H5A 110.6 . .
N4 C5 H5B 110.6 . .
N4 C5 C6 105.9(10) . .
C5 C6 H6A 110.0 . .
C5 C6 H6B 110.0 . .
H6A C6 H6B 108.4 . .
N5 C6 C5 108.3(11) . .
N5 C6 H6A 110.0 . .
N5 C6 H6B 110.0 . .
H7A C7 H7B 108.3 . .
C8 C7 H7A 109.9 . .
C8 C7 H7B 109.9 . .
N5 C7 H7A 109.9 . .
N5 C7 H7B 109.9 . .
N5 C7 C8 109.1(10) . .
C7 C8 H8A 110.0 . .
C7 C8 H8B 110.0 . .
H8A C8 H8B 108.4 . .
N6 C8 C7 108.6(10) . .
N6 C8 H8A 110.0 . .
N6 C8 H8B 110.0 . .
V6 N4 H4A 109.9 . .
V6 N4 H4B 109.9 . .
C5 N4 V6 108.8(7) . .
C5 N4 H4A 109.9 . .
C5 N4 H4B 109.9 . .
H4A N4 H4B 108.3 . .
V6 N5 H5 107.4 . .
C6 N5 V6 114.7(8) . .
C6 N5 H5 107.4 . .
C7 N5 V6 106.8(7) . .
C7 N5 C6 112.8(9) . .
C7 N5 H5 107.4 . .
V6 N6 H6C 108.6 . .
V6 N6 H6D 108.6 . .
C8 N6 V6 114.6(7) . .
C8 N6 H6C 108.6 . .
C8 N6 H6D 108.6 . .
H6C N6 H6D 107.6 . .
H9A C9 H9B 107.7 . .
C10 C9 H9A 108.9 . .
C10 C9 H9B 108.9 . .
N7 C9 H9A 108.9 . .
N7 C9 H9B 108.9 . .
N7 C9 C10 113.2(10) . .
C9 C10 H10A 109.8 . .
C9 C10 H10B 109.8 . .
H10A C10 H10B 108.2 . .
N8 C10 C9 109.6(12) . .
N8 C10 H10A 109.8 . .
N8 C10 H10B 109.8 . .
H11A C11 H11B 107.8 . .
C12 C11 H11A 109.1 . .
C12 C11 H11B 109.1 . .
N8 C11 H11A 109.1 . .
N8 C11 H11B 109.1 . .
N8 C11 C12 112.7(11) . .
C11 C12 H12A 109.3 . .
C11 C12 H12B 109.3 . .
H12A C12 H12B 107.9 . .
N9 C12 C11 111.8(12) . .
N9 C12 H12A 109.3 . .
N9 C12 H12B 109.3 . .
C9 N7 H7C 109.5 . .
C9 N7 H7D 109.5 . .
C9 N7 H7E 109.5 . .
H7C N7 H7D 109.5 . .
H7C N7 H7E 109.5 . .
H7D N7 H7E 109.5 . .
C10 N8 C11 113.9(11) . .
C10 N8 H8C 108.8 . .
C10 N8 H8D 108.8 . .
C11 N8 H8C 108.8 . .
C11 N8 H8D 108.8 . .
H8C N8 H8D 107.7 . .
C12 N9 H9C 109.5 . .
C12 N9 H9D 109.5 . .
C12 N9 H9E 109.5 . .
H9C N9 H9D 109.5 . .
H9C N9 H9E 109.5 . .
H9D N9 H9E 109.5 . .
H13A C13 H13B 107.8 . .
C14 C13 H13A 109.1 . .
C14 C13 H13B 109.1 . .
N10 C13 H13A 109.1 . .
N10 C13 H13B 109.1 . .
N10 C13 C14 112.7(14) . .
C13 C14 H14A 109.5 . .
C13 C14 H14B 109.5 . .
H14A C14 H14B 108.1 . .
N11 C14 C13 110.8(15) . .
N11 C14 H14A 109.5 . .
N11 C14 H14B 109.5 . .
C13 N10 H10C 108.9 . .
C13 N10 H10D 108.9 . .
C13 N10 C16 113.5(16) . 5_666
H10C N10 H10D 107.7 . .
C16 N10 H10C 108.9 5_666 .
C16 N10 H10D 108.9 5_666 .
C14 N11 H11C 109.5 . .
C14 N11 H11D 109.5 . .
C14 N11 H11E 109.5 . .
H11C N11 H11D 109.5 . .
H11C N11 H11E 109.5 . .
H11D N11 H11E 109.5 . .
H15A C15 H15B 108.1 . .
C16 C15 H15A 109.6 . .
C16 C15 H15B 109.6 . .
C16 C15 N12 110.1(13) . .
N12 C15 H15A 109.6 . .
N12 C15 H15B 109.6 . .
N10 C16 C15 110.1(15) 5_666 .
N10 C16 H16A 109.6 5_666 .
N10 C16 H16B 109.6 5_666 .
C15 C16 H16A 109.6 . .
C15 C16 H16B 109.6 . .
H16A C16 H16B 108.1 . .
C15 N12 H12C 109.5 . .
C15 N12 H12D 109.5 . .
C15 N12 H12E 109.5 . .
H12C N12 H12D 109.5 . .
H12C N12 H12E 109.5 . .
H12D N12 H12E 109.5 . .

loop_
_geom_bond_atom_site_label_1
_geom_bond_atom_site_label_2
_geom_bond_distance
_geom_bond_site_symmetry_2
W1 O24 2.021(7) .
W1 O26 1.805(8) .
W1 O27 1.734(8) .
W1 O28 2.046(9) .
W1 O30 1.830(7) .
W1 O31 2.444(8) .
W2 O25 2.031(7) .
W2 O28 2.050(8) .
W2 O29 1.750(8) .
W2 O31 2.435(8) .
W2 O32 1.806(8) .
W2 O33 1.804(7) .
W3 O19 1.827(8) .
W3 O20 1.793(8) .
W3 O21 1.729(8) .
W3 O22 2.030(8) .
W3 O24 2.011(8) .
W3 O36 2.428(7) .
W3 Na1 3.349(5) .
W4 O18 1.867(8) .
W4 O22 2.042(8) .
W4 O23 1.712(8) .
W4 O25 1.990(8) .
W4 O36 2.435(8) .
W4 O37 1.794(7) .
W4 Na1 3.445(3) .
W5 O9 2.074(7) .
W5 O11 1.820(8) .
W5 O12 1.744(8) .
W5 O14 1.799(6) .
W5 O35 2.382(8) .
W5 O40 2.027(8) .
W6 O10 2.050(7) .
W6 O13 1.738(9) .
W6 O15 1.836(7) .
W6 O16 1.828(8) .
W6 O39 2.402(8) .
W6 O40 2.013(8) .
W7 O3 1.832(8) .
W7 O5 1.826(9) .
W7 O7 1.725(7) .
W7 O8 2.027(8) .
W7 O9 2.012(8) .
W7 O35 2.413(6) .
W8 O2 1.848(8) .
W8 O6 1.735(7) .
W8 O8 2.019(8) .
W8 O10 2.004(8) .
W8 O34 1.794(8) .
W8 O39 2.450(7) .
V1 O14 1.940(7) .
V1 O15 1.949(8) .
V1 O17 1.600(8) .
V1 O18 1.996(8) .
V1 O19 2.000(8) .
V1 O36 2.468(8) .
V1 Na1 3.2033(19) .
V2 O1 1.603(8) .
V2 O2 1.959(8) .
V2 O3 1.952(8) .
V2 O30 1.957(8) .
V2 O31 2.453(7) .
V2 O33 1.977(8) .
V3 O16 1.947(8) .
V3 O20 1.967(7) .
V3 O26 1.965(8) .
V3 O34 1.987(7) .
V3 O38 1.587(8) .
V4 O4 1.585(9) .
V4 O5 1.959(7) .
V4 O11 1.979(8) .
V4 O32 1.968(8) .
V4 O37 1.968(7) .
V5 O22 2.157(8) .
V5 O24 2.027(8) .
V5 O25 2.033(8) .
V5 O28 2.092(7) .
V5 N1 2.170(12) .
V5 N2 2.224(10) .
V5 N3 2.200(12) .
V6 O8 2.063(8) .
V6 O9 2.098(8) .
V6 O10 2.104(8) .
V6 O40 2.033(7) .
V6 N4 2.189(10) .
V6 N5 2.226(10) .
V6 N6 2.154(8) .
P1 O31 1.528(8) .
P1 O35 1.548(8) .
P1 O36 1.541(7) .
P1 O39 1.532(8) .
O18 Na1 2.380(8) .
O19 Na1 2.328(9) .
O22 Na1 2.782(8) .
Na1 W3 3.349(5) 2_656
Na1 W4 3.445(3) 2_656
Na1 V1 3.2033(19) 2_656
Na1 O18 2.380(8) 2_656
Na1 O19 2.328(9) 2_656
Na1 O22 2.782(8) 2_656
C1 H1A 0.9700 .
C1 H1B 0.9700 .
C1 C2 1.546(19) .
C1 N1 1.483(17) .
C2 H2A 0.9700 .
C2 H2B 0.9700 .
C2 N2 1.465(16) .
C3 H3A 0.9700 .
C3 H3B 0.9700 .
C3 C4 1.436(18) .
C3 N2 1.494(14) .
C4 N3 1.399(19) .
N1 H1C 0.8900 .
N1 H1D 0.8900 .
N2 H2 0.9800 .
N3 H3C 0.8900 .
N3 H3D 0.8900 .
C5 H5A 0.9700 .
C5 H5B 0.9700 .
C5 C6 1.485(17) .
C5 N4 1.466(15) .
C6 H6A 0.9700 .
C6 H6B 0.9700 .
C6 N5 1.484(15) .
C7 H7A 0.9700 .
C7 H7B 0.9700 .
C7 C8 1.506(17) .
C7 N5 1.477(14) .
C8 H8A 0.9700 .
C8 H8B 0.9700 .
C8 N6 1.478(15) .
N4 H4A 0.8900 .
N4 H4B 0.8900 .
N5 H5 0.9800 .
N6 H6C 0.8900 .
N6 H6D 0.8900 .
C9 H9A 0.9700 .
C9 H9B 0.9700 .
C9 C10 1.508(18) .
C9 N7 1.479(16) .
C10 H10A 0.9700 .
C10 H10B 0.9700 .
C10 N8 1.447(16) .
C11 H11A 0.9700 .
C11 H11B 0.9700 .
C11 C12 1.522(19) .
C11 N8 1.462(17) .
C12 H12A 0.9700 .
C12 H12B 0.9700 .
C12 N9 1.494(15) .
N7 H7C 0.8900 .
N7 H7D 0.8900 .
N7 H7E 0.8900 .
N8 H8C 0.8900 .
N8 H8D 0.8900 .
N9 H9C 0.8900 .
N9 H9D 0.8900 .
N9 H9E 0.8900 .
C13 H13A 0.9700 .
C13 H13B 0.9700 .
C13 C14 1.52(2) .
C13 N10 1.44(2) .
C14 H14A 0.9700 .
C14 H14B 0.9700 .
C14 N11 1.480(18) .
N10 H10C 0.8900 .
N10 H10D 0.8900 .
N10 C16 1.47(2) 5_666
N11 H11C 0.8900 .
N11 H11D 0.8900 .
N11 H11E 0.8900 .
C15 H15A 0.9700 .
C15 H15B 0.9700 .
C15 C16 1.48(2) .
C15 N12 1.505(18) .
C16 N10 1.47(2) 5_666
C16 H16A 0.9700 .
C16 H16B 0.9700 .
N12 H12C 0.8900 .
N12 H12D 0.8900 .
N12 H12E 0.8900 .

loop_
_geom_torsion_atom_site_label_1
_geom_torsion_atom_site_label_2
_geom_torsion_atom_site_label_3
_geom_torsion_atom_site_label_4
_geom_torsion
_geom_torsion_site_symmetry_4
O2 W8 O34 V3 83.4(6) .
O3 W7 O5 V4 -83.7(5) .
O5 W7 O3 V2 123.6(10) .
O6 W8 O2 V2 135.6(8) .
O6 W8 O34 V3 -173.1(5) .
O7 W7 O3 V2 -132.0(10) .
O7 W7 O5 V4 173.7(5) .
O8 W7 O3 V2 -34.1(10) .
O8 W7 O5 V4 11.8(13) .
O8 W8 O2 V2 37.0(8) .
O8 W8 O34 V3 -15.8(12) .
O9 W5 O11 V4 -77.7(4) .
O9 W5 O14 V1 -20.6(16) .
O9 W7 O3 V2 14.2(15) .
O9 W7 O5 V4 73.0(5) .
O10 W6 O15 V1 10.8(16) .
O10 W6 O16 V3 72.3(5) .
O10 W8 O2 V2 -9.0(13) .
O10 W8 O34 V3 -72.0(6) .
O11 W5 O14 V1 -129.3(10) .
O12 W5 O11 V4 -176.4(4) .
O12 W5 O14 V1 127.8(10) .
O13 W6 O15 V1 -136.0(10) .
O13 W6 O16 V3 168.6(4) .
O14 W5 O11 V4 78.5(5) .
O15 W6 O16 V3 -84.7(5) .
O16 W6 O15 V1 120.3(10) .
O18 W4 O37 V4 -127.2(11) .
O19 W3 O20 V3 128.5(12) .
O20 W3 O19 V1 -80.9(5) .
O20 W3 O19 Na1 170.5(4) .
O21 W3 O19 V1 172.9(5) .
O21 W3 O19 Na1 64.3(4) .
O21 W3 O20 V3 -129.0(11) .
O22 W3 O19 V1 74.7(5) .
O22 W3 O19 Na1 -33.9(4) .
O22 W3 O20 V3 24.5(18) .
O22 W4 O18 V1 -76.3(4) .
O22 W4 O18 Na1 30.3(4) .
O22 W4 O37 V4 -23.4(17) .
O23 W4 O18 V1 -173.8(4) .
O23 W4 O18 Na1 -67.1(5) .
O23 W4 O37 V4 129.4(11) .
O24 W1 O26 V3 37.3(9) .
O24 W1 O30 V2 -22.1(12) .
O24 W3 O19 V1 23.5(11) .
O24 W3 O19 Na1 -85.1(8) .
O24 W3 O20 V3 -30.5(12) .
O25 W2 O32 V4 -32.8(11) .
O25 W2 O33 V2 20.1(12) .
O25 W4 O18 V1 -26.8(10) .
O25 W4 O18 Na1 79.8(8) .
O25 W4 O37 V4 29.3(11) .
O26 W1 O30 V2 83.1(5) .
O27 W1 O26 V3 136.1(9) .
O27 W1 O30 V2 -171.8(5) .
O28 W1 O26 V3 -11.4(14) .
O28 W1 O30 V2 -73.4(5) .
O28 W2 O32 V4 13.6(16) .
O28 W2 O33 V2 73.2(5) .
O29 W2 O32 V4 -131.9(10) .
O29 W2 O33 V2 172.1(5) .
O30 W1 O26 V3 -120.7(9) .
O31 W1 O26 V3 -45.1(9) .
O31 W1 O30 V2 -3.3(5) .
O31 W2 O32 V4 47.4(10) .
O31 W2 O33 V2 3.1(5) .
O31 P1 O35 W5 -175.6(4) .
O31 P1 O35 W7 55.0(6) .
O31 P1 O36 W3 -63.1(6) .
O31 P1 O36 W4 62.4(6) .
O31 P1 O36 V1 180.0(5) .
O31 P1 O39 W6 176.7(4) .
O31 P1 O39 W8 -55.1(6) .
O32 W2 O33 V2 -82.7(5) .
O33 W2 O32 V4 124.4(10) .
O34 W8 O2 V2 -118.7(9) .
O35 W5 O11 V4 -6.5(4) .
O35 W5 O14 V1 -52.3(10) .
O35 W7 O3 V2 47.2(10) .
O35 W7 O5 V4 2.3(5) .
O35 P1 O31 W1 -176.4(4) .
O35 P1 O31 W2 56.2(6) .
O35 P1 O31 V2 -59.9(7) .
O35 P1 O36 W3 176.3(4) .
O35 P1 O36 W4 -58.1(6) .
O35 P1 O36 V1 59.4(6) .
O35 P1 O39 W6 -63.0(6) .
O35 P1 O39 W8 65.2(6) .
O36 W3 O19 V1 4.4(4) .
O36 W3 O19 Na1 -104.2(4) .
O36 W3 O20 V3 53.0(11) .
O36 W4 O18 V1 -6.0(4) .
O36 W4 O18 Na1 100.6(4) .
O36 W4 O37 V4 -51.6(11) .
O36 P1 O31 W1 64.0(6) .
O36 P1 O31 W2 -63.5(6) .
O36 P1 O31 V2 -179.5(5) .
O36 P1 O35 W5 -54.5(6) .
O36 P1 O35 W7 176.1(4) .
O36 P1 O39 W6 55.4(6) .
O36 P1 O39 W8 -176.5(5) .
O37 W4 O18 V1 79.3(5) .
O37 W4 O18 Na1 -174.1(4) .
O39 W6 O15 V1 44.5(10) .
O39 W6 O16 V3 2.8(4) .
O39 W8 O2 V2 -43.0(8) .
O39 W8 O34 V3 -3.0(5) .
O39 P1 O31 W1 -56.4(6) .
O39 P1 O31 W2 176.2(4) .
O39 P1 O31 V2 60.1(6) .
O39 P1 O35 W5 64.4(6) .
O39 P1 O35 W7 -65.0(6) .
O39 P1 O36 W3 57.3(6) .
O39 P1 O36 W4 -177.2(5) .
O39 P1 O36 V1 -59.6(6) .
O40 W5 O11 V4 -28.6(10) .
O40 W5 O14 V1 29.2(10) .
O40 W6 O15 V1 -37.6(10) .
O40 W6 O16 V3 16.1(11) .
Na1 W3 O19 V1 108.6(6) .
Na1 W3 O20 V3 137.9(10) .
Na1 W4 O18 V1 -106.6(6) .
Na1 W4 O37 V4 -133.1(9) .
C1 C2 N2 V5 53.3(11) .
C1 C2 N2 C3 -74.0(14) .
C2 C1 N1 V5 24.3(13) .
C3 C4 N3 V5 -37.1(18) .
C4 C3 N2 V5 -24.2(15) .
C4 C3 N2 C2 98.6(14) .
N1 C1 C2 N2 -51.8(14) .
N2 C3 C4 N3 37.6(17) .
C5 C6 N5 V6 -20.0(12) .
C5 C6 N5 C7 -142.6(11) .
C6 C5 N4 V6 -58.8(11) .
C7 C8 N6 V6 -27.2(13) .
C8 C7 N5 V6 -49.7(11) .
C8 C7 N5 C6 77.2(13) .
N4 C5 C6 N5 50.1(13) .
N5 C7 C8 N6 51.2(14) .
C9 C10 N8 C11 173.6(11) .
C12 C11 N8 C10 -73.5(14) .
N7 C9 C10 N8 170.4(10) .
N8 C11 C12 N9 -71.8(15) .
C14 C13 N10 C16 -86.8(17) 5_666
N10 C13 C14 N11 -65.3(19) .
N12 C15 C16 N10 -172.5(12) 5_666
